data_7212379
loop_
_publ_author_name
'Higham, Luke T.'
'Scott, Janet L.'
'Strauss, Christopher R.'

_publ_section_title
;
 Closing the cavity: reactive and light switchable dienone-ether
 macrocycles
;
_journal_issue 10
_journal_name_full CrystEngComm
_journal_page_first 2803
_journal_paper_doi 10.1039/b926132j
_journal_volume 12
_journal_year 2010
_chemical_formula_moiety '(C48 H48 O10)'
_chemical_formula_sum 'C48 H48 O10'
_chemical_formula_weight 784.86
_chemical_name_common
;
(B1),(B2):(B3),(B4)-Bis(ethylene)-(3'E,8E)-3'-(2-(B1)oxy-3-
methoxybenzylidene)-8-(2-(B2)oxy-3-methoxybenzylidene)-3-(2-(B3)oxy-3-
methoxyphenyl)-4-(2-(B4)oxy-3-methoxyphenyl)-3,4,5,6,7,8-
hexahydrospiro(chromene-2,1'-cyclohexan)-2'-one
;
_chemical_name_systematic
;[B1],[B2]:[B3],[B4]-Bis(ethylene)-(3'E,8E)-3'-(2-[B1]oxy-3-methoxybenzylidene)-
8-(2-[B2]oxy-3-methoxybenzylidene)-3-(2-[B3]oxy-3-methoxyphenyl)-4-(2-[B4]oxy-
3-methoxyphenyl)-3,4,5,6,7,8-hexahydrospiro[chromene-2,1'-cyclohexan]-2'-one
;
_space_group_IT_number 2
_symmetry_cell_setting triclinic
_symmetry_Int_Tables_number 2
_symmetry_space_group_name_Hall '-P 1'
_symmetry_space_group_name_H-M 'P -1'
_atom_sites_solution_hydrogens geom
_atom_sites_solution_primary direct
_atom_sites_solution_secondary difmap
_audit_creation_method SHELXL-97
_cell_angle_alpha 73.414(1)
_cell_angle_beta 81.794(1)
_cell_angle_gamma 82.517(1)
_cell_formula_units_Z 2
_cell_length_a 9.91510(10)
_cell_length_b 14.0630(2)
_cell_length_c 14.5961(2)
_cell_measurement_temperature 123(2)
_cell_volume 1921.96(4)
_computing_cell_refinement 'Nonius collect'
_computing_data_collection 'Nonius collect'
_computing_data_reduction 'Nonius collect'
_computing_molecular_graphics X-seed
_computing_publication_material ciftab
_computing_structure_refinement 'SHELXL-97 (Sheldrick, 1997)'
_computing_structure_solution 'SHELXS-97 (Sheldrick, 1990)'
_diffrn_ambient_temperature 123(2)
_diffrn_measured_fraction_theta_full 0.980
_diffrn_measured_fraction_theta_max 0.980
_diffrn_measurement_device_type 'Enraf Nonius Kappa CCD'
_diffrn_measurement_method 'phi and omega scans'
_diffrn_radiation_monochromator graphite
_diffrn_radiation_probe x-ray
_diffrn_radiation_type MoK\a
_diffrn_radiation_wavelength 0.71073
_diffrn_reflns_av_R_equivalents 0.0421
_diffrn_reflns_av_sigmaI/netI 0.0411
_diffrn_reflns_limit_h_max 13
_diffrn_reflns_limit_h_min -13
_diffrn_reflns_limit_k_max 18
_diffrn_reflns_limit_k_min -18
_diffrn_reflns_limit_l_max 19
_diffrn_reflns_limit_l_min -19
_diffrn_reflns_number 32621
_diffrn_reflns_theta_full 28.21
_diffrn_reflns_theta_max 28.21
_diffrn_reflns_theta_min 3.71
_diffrn_source 'fine-focus sealed tube'
_exptl_absorpt_coefficient_mu 0.094
_exptl_absorpt_correction_T_max 0.9860
_exptl_absorpt_correction_T_min 0.9677
_exptl_absorpt_correction_type none
_exptl_crystal_colour colourless
_exptl_crystal_density_diffrn 1.356
_exptl_crystal_density_method 'not measured'
_exptl_crystal_description blocks
_exptl_crystal_F_000 832
_exptl_crystal_recrystallization_method 'Slow evaporation from dichloromethane.'
_exptl_crystal_size_max 0.35
_exptl_crystal_size_mid 0.25
_exptl_crystal_size_min 0.15
_refine_diff_density_max 0.358
_refine_diff_density_min -0.230
_refine_diff_density_rms 0.047
_refine_ls_extinction_method none
_refine_ls_goodness_of_fit_ref 1.042
_refine_ls_hydrogen_treatment mixed
_refine_ls_matrix_type full
_refine_ls_number_parameters 527
_refine_ls_number_reflns 9291
_refine_ls_number_restraints 0
_refine_ls_restrained_S_all 1.042
_refine_ls_R_factor_all 0.0615
_refine_ls_R_factor_gt 0.0415
_refine_ls_shift/su_max 0.000
_refine_ls_shift/su_mean 0.000
_refine_ls_structure_factor_coef Fsqd
_refine_ls_weighting_details 'calc w=1/[\s^2^(Fo^2^)+(0.0357P)^2^+0.7605P] where P=(Fo^2^+2Fc^2^)/3'
_refine_ls_weighting_scheme calc
_refine_ls_wR_factor_gt 0.0898
_refine_ls_wR_factor_ref 0.0973
_reflns_number_gt 7182
_reflns_number_total 9291
_reflns_threshold_expression >2sigma(I)
_cod_data_source_file b926132j.txt
_cod_data_source_block intramolecular_Diels_Alder_derivative_of_3
_cod_database_code 7212379

loop_
_symmetry_equiv_pos_as_xyz
'x, y, z'
'-x, -y, -z'

loop_
_atom_site_label
_atom_site_type_symbol
_atom_site_fract_x
_atom_site_fract_y
_atom_site_fract_z
_atom_site_U_iso_or_equiv
_atom_site_adp_type
_atom_site_occupancy
_atom_site_symmetry_multiplicity
_atom_site_calc_flag
_atom_site_refinement_flags
O3 O 0.38758(9) 0.02212(7) 0.20662(7) 0.0186(2) Uani 1 1 d .
O6 O 0.74629(9) -0.33825(7) 0.76401(6) 0.01732(19) Uani 1 1 d .
O1 O 0.81262(9) -0.29488(7) 0.41795(7) 0.0192(2) Uani 1 1 d .
O4 O 0.53909(8) -0.21199(7) 0.46993(6) 0.01456(19) Uani 1 1 d .
O5 O 0.50598(9) -0.45171(7) 0.85647(6) 0.01683(19) Uani 1 1 d .
O2 O 0.75164(9) 0.02845(7) 0.16836(7) 0.0191(2) Uani 1 1 d .
O8 O 0.26856(10) 0.08087(8) 0.04407(7) 0.0257(2) Uani 1 1 d .
O10 O 0.97297(10) -0.45676(8) 0.83021(7) 0.0257(2) Uani 1 1 d .
O9 O 0.50479(11) -0.64994(7) 0.93380(7) 0.0243(2) Uani 1 1 d .
C21 C 0.63392(12) -0.35178(9) 0.58973(9) 0.0131(2) Uani 1 1 d .
H21 H 0.6195 -0.3838 0.5393 0.016 Uiso 1 1 calc R
O7 O 0.81370(11) 0.21286(8) 0.08353(8) 0.0314(3) Uani 1 1 d .
C14 C 0.49684(12) -0.35836(9) 0.65614(9) 0.0133(2) Uani 1 1 d .
H14 H 0.5009 -0.3250 0.7076 0.016 Uiso 1 1 calc R
C10 C 0.35285(13) -0.15711(9) 0.34478(9) 0.0158(3) Uani 1 1 d .
H10 H 0.4404 -0.1332 0.3356 0.019 Uiso 1 1 calc R
C1 C 0.77154(12) -0.22823(9) 0.45559(9) 0.0132(2) Uani 1 1 d .
C3 C 0.86956(12) -0.09658(10) 0.32707(9) 0.0156(3) Uani 1 1 d .
H3 H 0.8683 -0.1407 0.2886 0.019 Uiso 1 1 calc R
C22 C 0.64648(12) -0.24113(9) 0.53414(9) 0.0127(2) Uani 1 1 d .
C43 C 0.94090(14) -0.54402(10) 0.62015(10) 0.0217(3) Uani 1 1 d .
H43 H 0.9836 -0.5912 0.5872 0.026 Uiso 1 1 calc R
C24 C 0.66952(14) -0.06503(10) 0.54247(10) 0.0180(3) Uani 1 1 d .
H24A H 0.6611 -0.0234 0.5878 0.022 Uiso 1 1 calc R
H24B H 0.6047 -0.0346 0.4941 0.022 Uiso 1 1 calc R
C15 C 0.47450(12) -0.46750(9) 0.70210(9) 0.0143(3) Uani 1 1 d .
C4 C 0.91829(13) 0.00260(10) 0.27892(9) 0.0158(3) Uani 1 1 d .
C37 C 0.44503(13) -0.52732(10) 0.64664(9) 0.0179(3) Uani 1 1 d .
H37 H 0.4324 -0.4982 0.5808 0.022 Uiso 1 1 calc R
C26 C 1.02652(13) 0.03788(10) 0.30742(9) 0.0184(3) Uani 1 1 d .
H26 H 1.0740 -0.0032 0.3589 0.022 Uiso 1 1 calc R
C23 C 0.63355(13) -0.16987(9) 0.59719(9) 0.0158(3) Uani 1 1 d .
H23A H 0.5383 -0.1658 0.6284 0.019 Uiso 1 1 calc R
H23B H 0.6944 -0.1975 0.6486 0.019 Uiso 1 1 calc R
C25 C 0.81580(14) -0.06811(10) 0.49206(9) 0.0187(3) Uani 1 1 d .
H25A H 0.8390 0.0005 0.4583 0.022 Uiso 1 1 calc R
H25B H 0.8810 -0.0982 0.5402 0.022 Uiso 1 1 calc R
C44 C 0.82749(13) -0.48253(10) 0.58716(9) 0.0181(3) Uani 1 1 d .
H44 H 0.7943 -0.4878 0.5311 0.022 Uiso 1 1 calc R
C42 C 0.99251(14) -0.53718(10) 0.70099(10) 0.0220(3) Uani 1 1 d .
H42 H 1.0712 -0.5789 0.7232 0.026 Uiso 1 1 calc R
C20 C 0.75998(12) -0.41262(9) 0.63388(9) 0.0143(3) Uani 1 1 d .
C19 C 0.81036(13) -0.40775(9) 0.71738(9) 0.0154(3) Uani 1 1 d .
C13 C 0.38323(13) -0.30474(9) 0.59534(9) 0.0146(3) Uani 1 1 d .
C12 C 0.41083(12) -0.24344(9) 0.50675(9) 0.0136(2) Uani 1 1 d .
C17 C 0.63522(14) -0.46737(10) 0.89589(9) 0.0188(3) Uani 1 1 d .
H17A H 0.6958 -0.5192 0.8724 0.023 Uiso 1 1 calc R
H17B H 0.6200 -0.4906 0.9669 0.023 Uiso 1 1 calc R
C9 C 0.27897(13) -0.13019(10) 0.25892(9) 0.0164(3) Uani 1 1 d .
C5 C 0.85281(13) 0.06401(10) 0.20212(9) 0.0163(3) Uani 1 1 d .
C30 C 0.23853(13) -0.00982(10) 0.10493(9) 0.0191(3) Uani 1 1 d .
C27 C 1.06474(14) 0.13256(11) 0.26080(10) 0.0207(3) Uani 1 1 d .
H27 H 1.1399 0.1551 0.2797 0.025 Uiso 1 1 calc R
C2 C 0.82704(12) -0.12856(9) 0.42112(9) 0.0142(3) Uani 1 1 d .
C36 C 0.23738(13) -0.32459(10) 0.63546(10) 0.0191(3) Uani 1 1 d .
H36A H 0.2205 -0.3170 0.7016 0.023 Uiso 1 1 calc R
H36B H 0.2243 -0.3942 0.6390 0.023 Uiso 1 1 calc R
C40 C 0.48264(13) -0.61435(10) 0.83896(9) 0.0182(3) Uani 1 1 d .
C6 C 0.61563(13) 0.05285(11) 0.20890(10) 0.0193(3) Uani 1 1 d .
H6A H 0.5938 0.1260 0.1941 0.023 Uiso 1 1 calc R
H6B H 0.6053 0.0243 0.2796 0.023 Uiso 1 1 calc R
C35 C 0.13378(13) -0.25422(11) 0.57430(10) 0.0215(3) Uani 1 1 d .
H35A H 0.0416 -0.2778 0.5951 0.026 Uiso 1 1 calc R
H35B H 0.1304 -0.1867 0.5831 0.026 Uiso 1 1 calc R
C16 C 0.48924(13) -0.51117(10) 0.79856(9) 0.0153(3) Uani 1 1 d .
C11 C 0.31289(12) -0.21113(9) 0.43466(9) 0.0147(3) Uani 1 1 d .
C28 C 0.99493(14) 0.19506(11) 0.18682(10) 0.0219(3) Uani 1 1 d .
H28 H 1.0198 0.2608 0.1571 0.026 Uiso 1 1 calc R
C38 C 0.43409(14) -0.62813(10) 0.68648(10) 0.0215(3) Uani 1 1 d .
H38 H 0.4127 -0.6674 0.6482 0.026 Uiso 1 1 calc R
C31 C 0.15219(14) -0.07152(11) 0.08800(10) 0.0222(3) Uani 1 1 d .
H31 H 0.1083 -0.0521 0.0309 0.027 Uiso 1 1 calc R
C18 C 0.70212(14) -0.37154(11) 0.86589(9) 0.0199(3) Uani 1 1 d .
H18A H 0.6368 -0.3189 0.8844 0.024 Uiso 1 1 calc R
H18B H 0.7825 -0.3804 0.9017 0.024 Uiso 1 1 calc R
C46 C 0.17807(15) 0.12684(12) -0.02743(10) 0.0258(3) Uani 1 1 d .
H46A H 0.1853 0.0872 -0.0736 0.039 Uiso 1 1 calc R
H46B H 0.2031 0.1942 -0.0612 0.039 Uiso 1 1 calc R
H46C H 0.0838 0.1307 0.0035 0.039 Uiso 1 1 calc R
C29 C 0.88888(14) 0.16070(10) 0.15690(10) 0.0203(3) Uani 1 1 d .
C33 C 0.19194(14) -0.19170(11) 0.23991(10) 0.0203(3) Uani 1 1 d .
H33 H 0.1752 -0.2538 0.2851 0.024 Uiso 1 1 calc R
C41 C 0.92827(14) -0.46892(10) 0.74933(9) 0.0193(3) Uani 1 1 d .
C39 C 0.45425(14) -0.67230(10) 0.78254(10) 0.0217(3) Uani 1 1 d .
H39 H 0.4486 -0.7419 0.8094 0.026 Uiso 1 1 calc R
C7 C 0.52413(13) 0.00754(11) 0.16254(10) 0.0196(3) Uani 1 1 d .
H7A H 0.5296 0.0402 0.0926 0.023 Uiso 1 1 calc R
H7B H 0.5525 -0.0645 0.1723 0.023 Uiso 1 1 calc R
C8 C 0.30230(13) -0.04017(10) 0.18952(9) 0.0168(3) Uani 1 1 d .
C34 C 0.17428(13) -0.25014(10) 0.46867(10) 0.0196(3) Uani 1 1 d .
H34A H 0.1771 -0.3177 0.4600 0.023 Uiso 1 1 calc R
H34B H 0.1050 -0.2062 0.4295 0.023 Uiso 1 1 calc R
C47 C 0.52472(16) -0.75606(10) 0.97150(11) 0.0266(3) Uani 1 1 d .
H47A H 0.4379 -0.7846 0.9771 0.040 Uiso 1 1 calc R
H47B H 0.5570 -0.7724 1.0351 0.040 Uiso 1 1 calc R
H47C H 0.5929 -0.7837 0.9281 0.040 Uiso 1 1 calc R
C48 C 1.09040(16) -0.52119(12) 0.86453(11) 0.0306(4) Uani 1 1 d .
H48A H 1.0725 -0.5908 0.8761 0.046 Uiso 1 1 calc R
H48B H 1.1090 -0.5101 0.9246 0.046 Uiso 1 1 calc R
H48C H 1.1699 -0.5067 0.8163 0.046 Uiso 1 1 calc R
C32 C 0.13052(14) -0.16229(11) 0.15567(10) 0.0225(3) Uani 1 1 d .
H32 H 0.0723 -0.2049 0.1437 0.027 Uiso 1 1 calc R
C45 C 0.8282(2) 0.31608(13) 0.04715(15) 0.0508(5) Uani 1 1 d .
H45A H 0.8032 0.3484 0.0993 0.076 Uiso 1 1 calc R
H45B H 0.7680 0.3454 -0.0035 0.076 Uiso 1 1 calc R
H45C H 0.9234 0.3259 0.0205 0.076 Uiso 1 1 calc R

loop_
_atom_site_aniso_label
_atom_site_aniso_U_11
_atom_site_aniso_U_22
_atom_site_aniso_U_33
_atom_site_aniso_U_23
_atom_site_aniso_U_13
_atom_site_aniso_U_12
O3 0.0152(4) 0.0193(5) 0.0212(5) -0.0034(4) -0.0039(4) -0.0037(4)
O6 0.0209(5) 0.0156(5) 0.0147(4) -0.0025(4) -0.0026(4) -0.0023(4)
O1 0.0216(5) 0.0149(5) 0.0189(5) -0.0039(4) 0.0021(4) -0.0003(4)
O4 0.0109(4) 0.0164(5) 0.0142(4) 0.0006(3) -0.0036(3) -0.0021(3)
O5 0.0193(5) 0.0171(5) 0.0143(4) -0.0040(4) -0.0030(4) -0.0022(4)
O2 0.0159(4) 0.0229(5) 0.0197(5) -0.0056(4) -0.0030(4) -0.0056(4)
O8 0.0245(5) 0.0271(6) 0.0210(5) 0.0069(4) -0.0101(4) -0.0080(4)
O10 0.0245(5) 0.0269(6) 0.0259(5) -0.0036(4) -0.0142(4) 0.0012(4)
O9 0.0377(6) 0.0154(5) 0.0162(5) 0.0027(4) -0.0045(4) -0.0042(4)
C21 0.0144(6) 0.0118(6) 0.0124(6) -0.0019(5) -0.0015(5) -0.0018(5)
O7 0.0386(6) 0.0214(6) 0.0303(6) 0.0075(4) -0.0160(5) -0.0084(5)
C14 0.0142(6) 0.0125(6) 0.0122(6) -0.0012(5) -0.0013(5) -0.0026(5)
C10 0.0140(6) 0.0136(6) 0.0203(6) -0.0041(5) -0.0046(5) -0.0011(5)
C1 0.0120(6) 0.0129(6) 0.0132(6) -0.0005(5) -0.0038(5) 0.0002(5)
C3 0.0132(6) 0.0155(6) 0.0179(6) -0.0039(5) -0.0023(5) -0.0018(5)
C22 0.0114(6) 0.0127(6) 0.0131(6) -0.0013(5) -0.0027(5) -0.0014(5)
C43 0.0190(7) 0.0176(7) 0.0247(7) -0.0033(6) 0.0019(6) 0.0021(5)
C24 0.0219(7) 0.0129(6) 0.0188(6) -0.0048(5) 0.0001(5) -0.0019(5)
C15 0.0116(6) 0.0138(6) 0.0155(6) -0.0015(5) -0.0001(5) -0.0013(5)
C4 0.0151(6) 0.0170(7) 0.0143(6) -0.0036(5) 0.0023(5) -0.0035(5)
C37 0.0200(6) 0.0179(7) 0.0156(6) -0.0031(5) -0.0029(5) -0.0025(5)
C26 0.0173(6) 0.0215(7) 0.0154(6) -0.0033(5) -0.0012(5) -0.0032(5)
C23 0.0175(6) 0.0145(6) 0.0148(6) -0.0035(5) -0.0001(5) -0.0024(5)
C25 0.0210(7) 0.0171(7) 0.0182(6) -0.0038(5) -0.0009(5) -0.0067(5)
C44 0.0188(6) 0.0164(7) 0.0174(6) -0.0025(5) -0.0009(5) -0.0011(5)
C42 0.0151(6) 0.0190(7) 0.0263(7) 0.0018(6) -0.0024(6) 0.0010(5)
C20 0.0130(6) 0.0122(6) 0.0149(6) 0.0007(5) 0.0005(5) -0.0036(5)
C19 0.0149(6) 0.0131(6) 0.0169(6) -0.0022(5) 0.0005(5) -0.0037(5)
C13 0.0143(6) 0.0131(6) 0.0167(6) -0.0047(5) -0.0016(5) -0.0011(5)
C12 0.0116(6) 0.0119(6) 0.0165(6) -0.0030(5) -0.0009(5) -0.0007(5)
C17 0.0211(7) 0.0207(7) 0.0134(6) -0.0016(5) -0.0036(5) -0.0031(5)
C9 0.0140(6) 0.0182(7) 0.0159(6) -0.0033(5) -0.0027(5) 0.0004(5)
C5 0.0149(6) 0.0187(7) 0.0155(6) -0.0044(5) -0.0007(5) -0.0044(5)
C30 0.0164(6) 0.0218(7) 0.0160(6) 0.0001(5) -0.0024(5) -0.0017(5)
C27 0.0195(7) 0.0247(7) 0.0198(7) -0.0074(6) 0.0007(5) -0.0095(6)
C2 0.0097(6) 0.0145(6) 0.0173(6) -0.0025(5) -0.0024(5) -0.0004(5)
C36 0.0152(6) 0.0206(7) 0.0179(6) -0.0005(5) 0.0007(5) -0.0024(5)
C40 0.0197(6) 0.0170(7) 0.0147(6) 0.0003(5) -0.0008(5) -0.0019(5)
C6 0.0156(6) 0.0219(7) 0.0193(7) -0.0029(5) -0.0027(5) -0.0034(5)
C35 0.0140(6) 0.0226(7) 0.0239(7) -0.0015(6) 0.0004(5) -0.0009(5)
C16 0.0153(6) 0.0152(6) 0.0152(6) -0.0044(5) -0.0001(5) -0.0021(5)
C11 0.0139(6) 0.0116(6) 0.0182(6) -0.0036(5) -0.0030(5) 0.0000(5)
C28 0.0262(7) 0.0180(7) 0.0207(7) -0.0028(6) 0.0010(6) -0.0093(6)
C38 0.0253(7) 0.0181(7) 0.0239(7) -0.0088(6) -0.0042(6) -0.0037(5)
C31 0.0187(7) 0.0299(8) 0.0174(7) -0.0026(6) -0.0065(5) -0.0037(6)
C18 0.0234(7) 0.0238(7) 0.0136(6) -0.0055(5) -0.0021(5) -0.0047(6)
C46 0.0265(7) 0.0276(8) 0.0200(7) 0.0010(6) -0.0094(6) -0.0002(6)
C29 0.0218(7) 0.0191(7) 0.0178(6) -0.0005(5) -0.0030(5) -0.0039(5)
C33 0.0190(7) 0.0195(7) 0.0209(7) -0.0020(5) -0.0031(5) -0.0037(5)
C41 0.0182(6) 0.0196(7) 0.0178(6) 0.0014(5) -0.0048(5) -0.0051(5)
C39 0.0260(7) 0.0126(7) 0.0251(7) -0.0022(5) -0.0020(6) -0.0036(5)
C7 0.0159(6) 0.0229(7) 0.0193(7) -0.0031(6) -0.0024(5) -0.0050(5)
C8 0.0131(6) 0.0194(7) 0.0180(6) -0.0049(5) -0.0026(5) -0.0019(5)
C34 0.0139(6) 0.0204(7) 0.0225(7) -0.0013(6) -0.0049(5) -0.0021(5)
C47 0.0333(8) 0.0155(7) 0.0249(7) 0.0051(6) -0.0052(6) -0.0023(6)
C48 0.0263(8) 0.0305(9) 0.0316(8) 0.0021(7) -0.0151(7) -0.0014(6)
C32 0.0194(7) 0.0266(8) 0.0236(7) -0.0074(6) -0.0045(6) -0.0067(6)
C45 0.0633(13) 0.0241(9) 0.0576(12) 0.0167(8) -0.0311(10) -0.0137(9)

loop_
_atom_type_symbol
_atom_type_description
_atom_type_scat_dispersion_real
_atom_type_scat_dispersion_imag
_atom_type_scat_source
C C 0.0033 0.0016 'International Tables Vol C Tables 4.2.6.8 and 6.1.1.4'
H H 0.0000 0.0000 'International Tables Vol C Tables 4.2.6.8 and 6.1.1.4'
O O 0.0106 0.0060 'International Tables Vol C Tables 4.2.6.8 and 6.1.1.4'

loop_
_geom_angle_atom_site_label_1
_geom_angle_atom_site_label_2
_geom_angle_atom_site_label_3
_geom_angle
C8 O3 C7 111.66(10)
C19 O6 C18 118.72(10)
C12 O4 C22 117.45(9)
C16 O5 C17 116.78(10)
C5 O2 C6 114.12(10)
C30 O8 C46 116.87(11)
C41 O10 C48 116.16(12)
C40 O9 C47 116.77(11)
C20 C21 C22 117.86(10)
C20 C21 C14 116.65(10)
C22 C21 C14 108.22(10)
C29 O7 C45 116.95(12)
C13 C14 C15 111.49(10)
C13 C14 C21 108.06(10)
C15 C14 C21 108.93(10)
C11 C10 C9 128.71(12)
O1 C1 C2 121.99(11)
O1 C1 C22 119.74(11)
C2 C1 C22 117.89(10)
C2 C3 C4 124.61(12)
O4 C22 C23 109.52(10)
O4 C22 C21 106.76(9)
C23 C22 C21 114.92(10)
O4 C22 C1 97.71(9)
C23 C22 C1 114.13(10)
C21 C22 C1 112.11(10)
C44 C43 C42 120.28(13)
C23 C24 C25 110.45(11)
C16 C15 C37 118.57(12)
C16 C15 C14 120.74(11)
C37 C15 C14 120.62(11)
C5 C4 C26 118.33(12)
C5 C4 C3 118.54(11)
C26 C4 C3 123.13(11)
C38 C37 C15 120.88(12)
C27 C26 C4 120.21(12)
C24 C23 C22 113.83(10)
C2 C25 C24 109.44(10)
C43 C44 C20 122.00(13)
C43 C42 C41 119.40(12)
C44 C20 C19 117.57(11)
C44 C20 C21 115.67(11)
C19 C20 C21 126.71(11)
O6 C19 C20 118.54(11)
O6 C19 C41 121.21(11)
C20 C19 C41 120.15(12)
C12 C13 C36 120.38(11)
C12 C13 C14 121.41(11)
C36 C13 C14 118.18(11)
C13 C12 O4 123.58(11)
C13 C12 C11 123.94(11)
O4 C12 C11 112.18(10)
O5 C17 C18 109.65(11)
C8 C9 C33 117.81(12)
C8 C9 C10 118.13(12)
C33 C9 C10 123.97(12)
O2 C5 C4 119.48(11)
O2 C5 C29 119.12(11)
C4 C5 C29 121.38(12)
O8 C30 C31 124.95(12)
O8 C30 C8 115.77(12)
C31 C30 C8 119.27(12)
C26 C27 C28 121.08(12)
C3 C2 C1 116.99(11)
C3 C2 C25 125.29(12)
C1 C2 C25 117.34(11)
C13 C36 C35 112.26(11)
O9 C40 C39 124.73(12)
O9 C40 C16 115.77(12)
C39 C40 C16 119.50(12)
O2 C6 C7 104.94(11)
C34 C35 C36 109.87(11)
O5 C16 C15 119.37(11)
O5 C16 C40 119.72(11)
C15 C16 C40 120.87(12)
C10 C11 C12 120.06(11)
C10 C11 C34 125.36(12)
C12 C11 C34 114.42(11)
C29 C28 C27 119.36(13)
C37 C38 C39 120.26(13)
C30 C31 C32 119.31(12)
O6 C18 C17 114.19(11)
O7 C29 C28 125.72(13)
O7 C29 C5 114.71(12)
C28 C29 C5 119.56(12)
C32 C33 C9 120.24(13)
O10 C41 C42 123.32(12)
O10 C41 C19 116.14(12)
C42 C41 C19 120.54(12)
C40 C39 C38 119.82(13)
O3 C7 C6 107.36(11)
O3 C8 C30 119.11(12)
O3 C8 C9 118.98(11)
C30 C8 C9 121.88(12)
C11 C34 C35 110.54(11)
C33 C32 C31 121.46(13)

loop_
_geom_bond_atom_site_label_1
_geom_bond_atom_site_label_2
_geom_bond_distance
O3 C8 1.3866(16)
O3 C7 1.4296(16)
O6 C19 1.3846(16)
O6 C18 1.4465(15)
O1 C1 1.2154(15)
O4 C12 1.3848(15)
O4 C22 1.4602(14)
O5 C16 1.3859(15)
O5 C17 1.4444(16)
O2 C5 1.3826(15)
O2 C6 1.4333(16)
O8 C30 1.3715(17)
O8 C46 1.4293(16)
O10 C41 1.3798(16)
O10 C48 1.4353(17)
O9 C40 1.3702(16)
O9 C47 1.4333(17)
C21 C20 1.5318(17)
C21 C22 1.5479(17)
C21 C14 1.5495(17)
O7 C29 1.3702(16)
O7 C45 1.415(2)
C14 C13 1.5189(17)
C14 C15 1.5210(17)
C10 C11 1.3477(18)
C10 C9 1.4730(17)
C1 C2 1.4966(18)
C1 C22 1.5553(17)
C3 C2 1.3403(18)
C3 C4 1.4804(18)
C22 C23 1.5255(17)
C43 C44 1.3812(19)
C43 C42 1.383(2)
C24 C23 1.5239(18)
C24 C25 1.5310(18)
C15 C16 1.3866(17)
C15 C37 1.4031(18)
C4 C5 1.3903(18)
C4 C26 1.3981(18)
C37 C38 1.3824(19)
C26 C27 1.3856(19)
C25 C2 1.5007(18)
C44 C20 1.4002(18)
C42 C41 1.387(2)
C20 C19 1.4035(18)
C19 C41 1.4103(18)
C13 C12 1.3469(18)
C13 C36 1.5108(17)
C12 C11 1.4698(17)
C17 C18 1.5036(19)
C9 C8 1.3997(18)
C9 C33 1.4035(19)
C5 C29 1.3998(19)
C30 C31 1.3868(19)
C30 C8 1.3993(18)
C27 C28 1.390(2)
C36 C35 1.5244(18)
C40 C39 1.3896(19)
C40 C16 1.4081(18)
C6 C7 1.5030(18)
C35 C34 1.5234(19)
C11 C34 1.5106(18)
C28 C29 1.3835(19)
C38 C39 1.3935(19)
C31 C32 1.394(2)
C33 C32 1.3826(19)

loop_
_geom_torsion_atom_site_label_1
_geom_torsion_atom_site_label_2
_geom_torsion_atom_site_label_3
_geom_torsion_atom_site_label_4
_geom_torsion
C20 C21 C14 C13 -172.42(10)
C22 C21 C14 C13 51.88(13)
C20 C21 C14 C15 -51.15(14)
C22 C21 C14 C15 173.15(9)
C12 O4 C22 C23 -82.14(12)
C12 O4 C22 C21 42.87(13)
C12 O4 C22 C1 158.81(10)
C20 C21 C22 O4 158.34(10)
C14 C21 C22 O4 -66.59(12)
C20 C21 C22 C23 -80.01(13)
C14 C21 C22 C23 55.06(13)
C20 C21 C22 C1 52.46(14)
C14 C21 C22 C1 -172.46(10)
O1 C1 C22 O4 -83.14(13)
C2 C1 C22 O4 89.96(11)
O1 C1 C22 C23 161.39(11)
C2 C1 C22 C23 -25.51(15)
O1 C1 C22 C21 28.52(15)
C2 C1 C22 C21 -158.38(10)
C13 C14 C15 C16 -133.75(12)
C21 C14 C15 C16 107.10(13)
C13 C14 C15 C37 49.36(15)
C21 C14 C15 C37 -69.79(14)
C2 C3 C4 C5 -123.05(14)
C2 C3 C4 C26 56.46(18)
C16 C15 C37 C38 -1.52(19)
C14 C15 C37 C38 175.44(12)
C5 C4 C26 C27 1.19(19)
C3 C4 C26 C27 -178.32(12)
C25 C24 C23 C22 -57.89(14)
O4 C22 C23 C24 -69.44(13)
C21 C22 C23 C24 170.42(10)
C1 C22 C23 C24 38.90(14)
C23 C24 C25 C2 61.06(14)
C42 C43 C44 C20 -0.8(2)
C44 C43 C42 C41 0.8(2)
C43 C44 C20 C19 -0.96(19)
C43 C44 C20 C21 -178.62(12)
C22 C21 C20 C44 -106.81(13)
C14 C21 C20 C44 121.82(12)
C22 C21 C20 C19 75.77(16)
C14 C21 C20 C19 -55.60(17)
C18 O6 C19 C20 127.73(12)
C18 O6 C19 C41 -55.74(16)
C44 C20 C19 O6 179.15(11)
C21 C20 C19 O6 -3.48(19)
C44 C20 C19 C41 2.58(18)
C21 C20 C19 C41 179.95(12)
C15 C14 C13 C12 -134.53(12)
C21 C14 C13 C12 -14.87(16)
C15 C14 C13 C36 43.41(15)
C21 C14 C13 C36 163.08(11)
C36 C13 C12 O4 171.67(11)
C14 C13 C12 O4 -10.43(19)
C36 C13 C12 C11 -15.20(19)
C14 C13 C12 C11 162.70(12)
C22 O4 C12 C13 -4.96(17)
C22 O4 C12 C11 -178.81(10)
C16 O5 C17 C18 122.55(12)
C11 C10 C9 C8 149.62(14)
C11 C10 C9 C33 -33.9(2)
C6 O2 C5 C4 94.50(14)
C6 O2 C5 C29 -86.69(14)
C26 C4 C5 O2 175.70(11)
C3 C4 C5 O2 -4.77(18)
C26 C4 C5 C29 -3.09(19)
C3 C4 C5 C29 176.45(12)
C46 O8 C30 C31 17.8(2)
C46 O8 C30 C8 -162.56(12)
C4 C26 C27 C28 1.6(2)
C4 C3 C2 C1 175.55(11)
C4 C3 C2 C25 2.9(2)
O1 C1 C2 C3 31.25(17)
C22 C1 C2 C3 -141.69(11)
O1 C1 C2 C25 -155.48(12)
C22 C1 C2 C25 31.59(15)
C24 C25 C2 C3 124.05(13)
C24 C25 C2 C1 -48.60(15)
C12 C13 C36 C35 -10.98(18)
C14 C13 C36 C35 171.06(11)
C47 O9 C40 C39 12.0(2)
C47 O9 C40 C16 -168.40(12)
C5 O2 C6 C7 179.94(10)
C13 C36 C35 C34 48.12(15)
C17 O5 C16 C15 -115.20(13)
C17 O5 C16 C40 67.00(15)
C37 C15 C16 O5 -174.18(11)
C14 C15 C16 O5 8.86(17)
C37 C15 C16 C40 3.59(19)
C14 C15 C16 C40 -173.37(11)
O9 C40 C16 O5 -5.09(18)
C39 C40 C16 O5 174.56(12)
O9 C40 C16 C15 177.14(11)
C39 C40 C16 C15 -3.21(19)
C9 C10 C11 C12 170.03(12)
C9 C10 C11 C34 -5.0(2)
C13 C12 C11 C10 -173.91(13)
O4 C12 C11 C10 -0.09(17)
C13 C12 C11 C34 1.67(18)
O4 C12 C11 C34 175.49(10)
C26 C27 C28 C29 -2.5(2)
C15 C37 C38 C39 -0.9(2)
O8 C30 C31 C32 179.76(13)
C8 C30 C31 C32 0.2(2)
C19 O6 C18 C17 -42.67(15)
O5 C17 C18 O6 -67.56(14)
C45 O7 C29 C28 -12.4(2)
C45 O7 C29 C5 168.78(15)
C27 C28 C29 O7 -178.21(13)
C27 C28 C29 C5 0.6(2)
O2 C5 C29 O7 2.35(18)
C4 C5 C29 O7 -178.86(12)
O2 C5 C29 C28 -176.56(12)
C4 C5 C29 C28 2.2(2)
C8 C9 C33 C32 -1.0(2)
C10 C9 C33 C32 -177.53(12)
C48 O10 C41 C42 -1.40(19)
C48 O10 C41 C19 178.10(12)
C43 C42 C41 O10 -179.72(13)
C43 C42 C41 C19 0.8(2)
O6 C19 C41 O10 1.46(18)
C20 C19 C41 O10 177.94(11)
O6 C19 C41 C42 -179.03(12)
C20 C19 C41 C42 -2.55(19)
O9 C40 C39 C38 -179.69(13)
C16 C40 C39 C38 0.7(2)
C37 C38 C39 C40 1.3(2)
C8 O3 C7 C6 -162.90(11)
O2 C6 C7 O3 175.04(10)
C7 O3 C8 C30 -85.93(14)
C7 O3 C8 C9 96.15(14)
O8 C30 C8 O3 0.94(18)
C31 C30 C8 O3 -179.42(12)
O8 C30 C8 C9 178.80(12)
C31 C30 C8 C9 -1.6(2)
C33 C9 C8 O3 179.83(11)
C10 C9 C8 O3 -3.44(18)
C33 C9 C8 C30 1.97(19)
C10 C9 C8 C30 178.70(12)
C10 C11 C34 C35 -148.24(13)
C12 C11 C34 C35 36.45(15)
C36 C35 C34 C11 -61.14(15)
C9 C33 C32 C31 -0.3(2)
C30 C31 C32 C33 0.8(2)
